data_7224116
loop_
_publ_author_name
'Tsitsa, Ifigenia'
'Tarushi, Alketa'
'Doukoume, Panagiota'
'Perdih, Franc'
'de Almeida, Andreia'
'Papadopoulos, Athanasios'
'Kalogiannis, Stavros'
'Casini, Angela'
'Turel, Iztok'
'Psomas, George L.'

_publ_section_title
;
 Structure and biological perspectives of metal complexes of flumequine
;
_journal_name_full 'RSC Adv.'
_journal_paper_doi 10.1039/C5RA25776J
_journal_year 2016
_chemical_formula_moiety 'C40 H30 Co F2 N4 O6, 1.6(C H4 O), 0.4(H2O)'
_chemical_formula_sum 'C41.6 H37.2 Co F2 N4 O8'
_chemical_formula_weight 818.08
_chemical_name_common
;
(1,10-phenanthroline)-bis(flumequinato)-cobalt(II)--methanol--water(1/1.6/0.4)
;
_chemical_name_systematic
(1,10-phenanthroline)-bis(7-fluoro-12-methyl-4-oxo-1-azatricyclo[7.3.1.05,13]trideca-2,5,7,9(13)-tetraene-3-carboxylato)-cobalt(II)--methanol--water(1/1.6/0.4)
_space_group_IT_number 13
_symmetry_cell_setting monoclinic
_symmetry_space_group_name_Hall '-P 2yc'
_symmetry_space_group_name_H-M 'P 1 2/c 1'
_atom_sites_solution_hydrogens geom
_atom_sites_solution_primary direct
_atom_sites_solution_secondary difmap
_audit_creation_method SHELXL-97
_audit_update_record
;
2015-10-09 deposited with the CCDC.
2016-02-01 downloaded from the CCDC.
;
_cell_angle_alpha 90.00
_cell_angle_beta 114.920(3)
_cell_angle_gamma 90.00
_cell_formula_units_Z 2
_cell_length_a 11.4479(4)
_cell_length_b 10.0270(3)
_cell_length_c 18.5359(7)
_cell_measurement_reflns_used 6458
_cell_measurement_temperature 293(2)
_cell_measurement_theta_max 30.3692
_cell_measurement_theta_min 2.8185
_cell_volume 1929.61(12)
_computing_cell_refinement 'CrysAlis PRO (Agilent, 2011)'
_computing_data_collection 'CrysAlis PRO (Agilent, 2011)'
_computing_data_reduction 'CrysAlis PRO (Agilent, 2011)'
_computing_structure_refinement 'SHELXL-97 (Sheldrick, 2008)'
_computing_structure_solution 'SHELXS-97 (Sheldrick, 2008)'
_diffrn_ambient_temperature 293(2)
_diffrn_detector_area_resol_mean 10.4933
_diffrn_measured_fraction_theta_full 0.998
_diffrn_measured_fraction_theta_max 0.998
_diffrn_measurement_device_type 'SuperNova, Dual, Cu at zero, Atlas'
_diffrn_measurement_method '\w scans'
_diffrn_radiation_monochromator Mirror
_diffrn_radiation_source 'SuperNova (Mo) X-ray Source'
_diffrn_radiation_type MoK\a
_diffrn_radiation_wavelength 0.71073
_diffrn_reflns_av_R_equivalents 0.0352
_diffrn_reflns_av_sigmaI/netI 0.0280
_diffrn_reflns_limit_h_max 14
_diffrn_reflns_limit_h_min -14
_diffrn_reflns_limit_k_max 13
_diffrn_reflns_limit_k_min -12
_diffrn_reflns_limit_l_max 24
_diffrn_reflns_limit_l_min -24
_diffrn_reflns_number 18417
_diffrn_reflns_theta_full 27.48
_diffrn_reflns_theta_max 27.48
_diffrn_reflns_theta_min 2.82
_exptl_absorpt_coefficient_mu 0.513
_exptl_absorpt_correction_T_max 0.9505
_exptl_absorpt_correction_T_min 0.9043
_exptl_absorpt_correction_type multi-scan
_exptl_absorpt_process_details '(CrysAlis PRO; Agilent, 2011)'
_exptl_crystal_colour orange
_exptl_crystal_density_diffrn 1.408
_exptl_crystal_density_method 'not measured'
_exptl_crystal_description block
_exptl_crystal_F_000 848
_exptl_crystal_size_max 0.20
_exptl_crystal_size_mid 0.20
_exptl_crystal_size_min 0.10
_refine_diff_density_max 0.749
_refine_diff_density_min -0.282
_refine_diff_density_rms 0.069
_refine_ls_extinction_method none
_refine_ls_goodness_of_fit_ref 1.058
_refine_ls_hydrogen_treatment constr
_refine_ls_matrix_type full
_refine_ls_number_parameters 291
_refine_ls_number_reflns 4412
_refine_ls_number_restraints 13
_refine_ls_restrained_S_all 1.086
_refine_ls_R_factor_all 0.0754
_refine_ls_R_factor_gt 0.0612
_refine_ls_shift/su_max 0.000
_refine_ls_shift/su_mean 0.000
_refine_ls_structure_factor_coef Fsqd
_refine_ls_weighting_details 'calc w=1/[\s^2^(Fo^2^)+(0.1111P)^2^+0.9250P] where P=(Fo^2^+2Fc^2^)/3'
_refine_ls_weighting_scheme calc
_refine_ls_wR_factor_gt 0.1766
_refine_ls_wR_factor_ref 0.1887
_reflns_number_gt 3556
_reflns_number_total 4412
_reflns_threshold_expression >2\s(I)
_cod_data_source_file c5ra25776j2.cif
_cod_data_source_block 3
_cod_original_cell_volume 1929.60(11)
_cod_original_sg_symbol_Hall '-P 2yc '
_cod_original_sg_symbol_H-M 'P 2/c'
_cod_original_formula_sum 'C41.60 H37.20 Co F2 N4 O8'
_cod_database_code 7224116

loop_
_symmetry_equiv_pos_as_xyz
'x, y, z'
'-x, y, -z+1/2'
'-x, -y, -z'
'x, -y, z-1/2'

loop_
_atom_site_label
_atom_site_type_symbol
_atom_site_fract_x
_atom_site_fract_y
_atom_site_fract_z
_atom_site_U_iso_or_equiv
_atom_site_adp_type
_atom_site_occupancy
_atom_site_symmetry_multiplicity
_atom_site_calc_flag
_atom_site_refinement_flags
_atom_site_disorder_assembly
_atom_site_disorder_group
Co1 Co 0.0000 0.62852(5) 0.2500 0.0412(2) Uani 1 2 d S . .
F1 F 0.6480(3) 0.5134(4) 0.3763(3) 0.1624(17) Uani 1 1 d . . .
O1 O 0.0375(3) 0.8705(3) 0.44186(15) 0.0758(8) Uani 1 1 d . . .
O2 O -0.00945(19) 0.7589(2) 0.33102(13) 0.0551(5) Uani 1 1 d . . .
O3 O 0.1979(2) 0.6301(2) 0.31640(14) 0.0562(6) Uani 1 1 d . . .
N1 N 0.4165(3) 0.7950(4) 0.5342(2) 0.0811(10) Uani 1 1 d . A .
N2 N 0.0321(2) 0.4606(2) 0.18833(13) 0.0456(5) Uani 1 1 d . . .
C1 C 0.0692(3) 0.8002(3) 0.39772(16) 0.0482(6) Uani 1 1 d . . .
C2 C 0.2094(3) 0.7645(3) 0.42575(16) 0.0497(7) Uani 1 1 d . . .
C3 C 0.2902(4) 0.8152(4) 0.4995(2) 0.0672(9) Uani 1 1 d . . .
H3 H 0.2537 0.8666 0.5264 0.081 Uiso 1 1 calc R . .
C4 C 0.2606(3) 0.6864(3) 0.38232(18) 0.0500(7) Uani 1 1 d . . .
C5 C 0.4010(3) 0.6695(4) 0.4193(2) 0.0634(9) Uani 1 1 d . . .
C6 C 0.4752(3) 0.7240(4) 0.4964(3) 0.0778(12) Uani 1 1 d . . .
C7 C 0.4588(4) 0.6002(4) 0.3779(3) 0.0839(13) Uani 1 1 d . . .
H7 H 0.4113 0.5678 0.3268 0.101 Uiso 1 1 calc R . .
C8 C 0.5902(5) 0.5820(6) 0.4166(5) 0.113(2) Uani 1 1 d . . .
C9 C 0.6628(5) 0.6341(6) 0.4909(5) 0.125(3) Uani 1 1 d . . .
H9 H 0.7517 0.6227 0.5134 0.150 Uiso 1 1 calc R . .
C10 C 0.6086(5) 0.7009(7) 0.5315(4) 0.123(2) Uani 1 1 d U A .
C11 C 0.6897(6) 0.7553(10) 0.6138(5) 0.168(3) Uani 1 1 d U . .
H11A H 0.7198 0.8441 0.6097 0.202 Uiso 0.504(18) 1 calc PR A 1
H11B H 0.7641 0.6985 0.6407 0.202 Uiso 0.504(18) 1 calc PR A 1
H11C H 0.7803 0.7563 0.6247 0.202 Uiso 0.496(18) 1 d PR A 2
H11D H 0.6779 0.7034 0.6544 0.202 Uiso 0.496(18) 1 d PR A 2
C12A C 0.5992(12) 0.7607(15) 0.6667(6) 0.105(5) Uani 0.504(18) 1 d P A 1
H12A H 0.5637 0.6740 0.6696 0.126 Uiso 0.504(18) 1 calc PR A 1
H12B H 0.6475 0.7953 0.7200 0.126 Uiso 0.504(18) 1 calc PR A 1
C12B C 0.6338(18) 0.903(2) 0.6100(8) 0.179(15) Uani 0.496(18) 1 d P A 2
H12C H 0.6197 0.9485 0.5608 0.215 Uiso 0.496(18) 1 calc PR A 2
H12D H 0.6879 0.9571 0.6551 0.215 Uiso 0.496(18) 1 calc PR A 2
C13 C 0.4943(6) 0.8588(6) 0.6141(3) 0.1083(19) Uani 1 1 d . . .
H13A H 0.4349 0.8675 0.6395 0.130 Uiso 0.504(18) 1 calc PR A 1
H13B H 0.4534 0.9437 0.6161 0.130 Uiso 0.496(18) 1 d PR A 2
C14A C 0.5295(14) 0.9913(11) 0.6047(6) 0.095(4) Uani 0.504(18) 1 d P A 1
H14A H 0.5904 0.9894 0.5815 0.143 Uiso 0.504(18) 1 calc PR A 1
H14B H 0.5677 1.0342 0.6556 0.143 Uiso 0.504(18) 1 calc PR A 1
H14C H 0.4542 1.0398 0.5704 0.143 Uiso 0.504(18) 1 calc PR A 1
C14B C 0.502(3) 0.786(2) 0.6708(7) 0.196(13) Uani 0.496(18) 1 d P A 2
H14D H 0.5605 0.7142 0.6771 0.293 Uiso 0.496(18) 1 calc PR A 2
H14E H 0.4180 0.7505 0.6600 0.293 Uiso 0.496(18) 1 calc PR A 2
H14F H 0.5318 0.8380 0.7188 0.293 Uiso 0.496(18) 1 calc PR A 2
C15 C 0.0666(4) 0.4632(4) 0.1291(2) 0.0626(8) Uani 1 1 d . . .
H15 H 0.0786 0.5455 0.1100 0.075 Uiso 1 1 calc R . .
C16 C 0.0860(5) 0.3466(5) 0.0933(3) 0.0843(13) Uani 1 1 d . . .
H16 H 0.1102 0.3522 0.0513 0.101 Uiso 1 1 calc R . .
C17 C 0.0692(4) 0.2264(4) 0.1205(2) 0.0771(11) Uani 1 1 d . . .
H17 H 0.0792 0.1488 0.0962 0.093 Uiso 1 1 calc R . .
C18 C 0.0366(3) 0.2188(3) 0.1856(2) 0.0579(8) Uani 1 1 d . . .
C19 C 0.0176(3) 0.3398(3) 0.21721(17) 0.0446(6) Uani 1 1 d . . .
C20 C 0.0170(4) 0.0964(3) 0.2200(2) 0.0687(10) Uani 1 1 d . . .
H20 H 0.0287 0.0154 0.1996 0.082 Uiso 1 1 calc R . .
O4 O 0.2264(6) 1.0753(7) 0.6079(6) 0.155(3) Uani 0.800(9) 1 d P B 1
H4 H 0.1741 1.1275 0.5769 0.232 Uiso 0.800(9) 1 calc PR B 1
C21 C 0.2969(8) 1.1407(10) 0.6833(6) 0.131(3) Uani 0.800(9) 1 d P B 1
H21A H 0.3847 1.1109 0.7057 0.197 Uiso 0.800(9) 1 calc PR B 1
H21B H 0.2584 1.1193 0.7190 0.197 Uiso 0.800(9) 1 calc PR B 1
H21C H 0.2944 1.2355 0.6754 0.197 Uiso 0.800(9) 1 calc PR B 1
O5 O 0.1572(15) 1.0953(16) 0.5278(10) 0.090(6) Uani 0.200(9) 1 d P B 2

loop_
_atom_site_aniso_label
_atom_site_aniso_U_11
_atom_site_aniso_U_22
_atom_site_aniso_U_33
_atom_site_aniso_U_23
_atom_site_aniso_U_13
_atom_site_aniso_U_12
Co1 0.0371(3) 0.0418(3) 0.0382(3) 0.000 0.0096(2) 0.000
F1 0.0704(18) 0.149(3) 0.271(5) -0.016(3) 0.075(3) 0.0240(19)
O1 0.0805(18) 0.094(2) 0.0500(13) -0.0204(12) 0.0242(13) 0.0036(14)
O2 0.0445(11) 0.0574(12) 0.0529(11) -0.0124(10) 0.0101(9) 0.0053(9)
O3 0.0371(10) 0.0654(14) 0.0560(12) -0.0066(10) 0.0097(9) 0.0038(9)
N1 0.0634(19) 0.088(2) 0.0609(18) -0.0049(17) -0.0043(15) -0.0110(17)
N2 0.0444(12) 0.0475(13) 0.0443(12) -0.0043(10) 0.0180(10) -0.0033(10)
C1 0.0564(16) 0.0438(15) 0.0395(13) 0.0043(11) 0.0156(12) -0.0031(12)
C2 0.0501(15) 0.0495(15) 0.0378(13) 0.0062(11) 0.0072(12) -0.0077(12)
C3 0.062(2) 0.074(2) 0.0481(17) 0.0016(16) 0.0067(15) -0.0164(18)
C4 0.0394(14) 0.0476(15) 0.0487(15) 0.0118(12) 0.0046(12) -0.0048(12)
C5 0.0403(16) 0.0548(18) 0.079(2) 0.0140(17) 0.0101(16) -0.0001(13)
C6 0.0420(17) 0.079(3) 0.078(2) 0.019(2) -0.0080(17) -0.0110(17)
C7 0.0462(19) 0.075(3) 0.115(4) 0.012(2) 0.019(2) 0.0024(18)
C8 0.053(2) 0.098(3) 0.185(6) 0.010(4) 0.046(3) 0.013(2)
C9 0.039(2) 0.116(5) 0.169(7) 0.010(4) -0.005(3) -0.006(2)
C10 0.046(2) 0.134(5) 0.138(5) -0.012(4) -0.012(3) 0.006(3)
C11 0.076(3) 0.185(6) 0.160(5) -0.031(5) -0.033(3) 0.005(4)
C12A 0.074(7) 0.130(9) 0.062(5) 0.016(5) -0.019(5) -0.012(7)
C12B 0.143(18) 0.21(2) 0.091(8) 0.024(10) -0.042(9) -0.127(19)
C13 0.090(3) 0.125(5) 0.062(3) -0.011(3) -0.015(2) -0.029(3)
C14A 0.098(9) 0.086(7) 0.065(5) -0.012(4) -0.001(5) -0.029(6)
C14B 0.24(3) 0.23(2) 0.046(6) 0.004(9) -0.015(11) -0.07(2)
C15 0.075(2) 0.063(2) 0.0588(18) -0.0075(15) 0.0364(17) -0.0060(17)
C16 0.108(4) 0.087(3) 0.078(3) -0.020(2) 0.059(3) -0.003(2)
C17 0.092(3) 0.065(2) 0.080(3) -0.029(2) 0.042(2) 0.003(2)
C18 0.0518(17) 0.0489(17) 0.0608(18) -0.0132(14) 0.0118(14) -0.0015(13)
C19 0.0331(12) 0.0453(14) 0.0444(14) -0.0065(11) 0.0055(11) -0.0009(10)
C20 0.064(2) 0.0421(16) 0.079(2) -0.0123(15) 0.0096(18) -0.0006(14)
O4 0.088(4) 0.130(5) 0.248(10) -0.052(6) 0.072(5) -0.004(3)
C21 0.084(5) 0.149(8) 0.158(9) -0.002(6) 0.049(5) 0.000(4)
O5 0.070(9) 0.074(9) 0.085(11) -0.022(8) -0.006(8) -0.010(7)

loop_
_atom_type_symbol
_atom_type_description
_atom_type_scat_dispersion_real
_atom_type_scat_dispersion_imag
_atom_type_scat_source
C C 0.0033 0.0016 'International Tables Vol C Tables 4.2.6.8 and 6.1.1.4'
H H 0.0000 0.0000 'International Tables Vol C Tables 4.2.6.8 and 6.1.1.4'
Co Co 0.3494 0.9721 'International Tables Vol C Tables 4.2.6.8 and 6.1.1.4'
F F 0.0171 0.0103 'International Tables Vol C Tables 4.2.6.8 and 6.1.1.4'
N N 0.0061 0.0033 'International Tables Vol C Tables 4.2.6.8 and 6.1.1.4'
O O 0.0106 0.0060 'International Tables Vol C Tables 4.2.6.8 and 6.1.1.4'

loop_
_geom_angle_atom_site_label_1
_geom_angle_atom_site_label_2
_geom_angle_atom_site_label_3
_geom_angle
_geom_angle_site_symmetry_1
_geom_angle_site_symmetry_3
O2 Co1 O2 99.71(14) 2 .
O2 Co1 O3 86.63(9) 2 2
O2 Co1 O3 92.79(9) . 2
O2 Co1 O3 92.79(9) 2 .
O2 Co1 O3 86.63(9) . .
O3 Co1 O3 179.11(13) 2 .
O2 Co1 N2 92.11(9) 2 .
O2 Co1 N2 166.43(9) . .
O3 Co1 N2 94.55(9) 2 .
O3 Co1 N2 86.15(9) . .
O2 Co1 N2 166.43(9) 2 2
O2 Co1 N2 92.11(9) . 2
O3 Co1 N2 86.15(9) 2 2
O3 Co1 N2 94.55(9) . 2
N2 Co1 N2 77.04(13) . 2
C1 O2 Co1 134.6(2) . .
C4 O3 Co1 127.8(2) . .
C3 N1 C6 120.3(3) . .
C3 N1 C13 118.8(4) . .
C6 N1 C13 120.7(4) . .
C15 N2 C19 118.4(3) . .
C15 N2 Co1 127.3(2) . .
C19 N2 Co1 114.23(18) . .
O1 C1 O2 123.3(3) . .
O1 C1 C2 118.1(3) . .
O2 C1 C2 118.7(3) . .
C3 C2 C4 120.0(3) . .
C3 C2 C1 115.2(3) . .
C4 C2 C1 124.8(2) . .
N1 C3 C2 124.1(4) . .
N1 C3 H3 117.9 . .
C2 C3 H3 117.9 . .
O3 C4 C2 126.6(3) . .
O3 C4 C5 117.8(3) . .
C2 C4 C5 115.7(3) . .
C7 C5 C6 121.4(4) . .
C7 C5 C4 118.8(4) . .
C6 C5 C4 119.8(4) . .
N1 C6 C10 121.7(5) . .
N1 C6 C5 120.1(3) . .
C10 C6 C5 118.3(5) . .
C8 C7 C5 116.6(5) . .
C8 C7 H7 121.7 . .
C5 C7 H7 121.7 . .
F1 C8 C9 120.6(5) . .
F1 C8 C7 117.0(6) . .
C9 C8 C7 122.4(6) . .
C10 C9 C8 121.7(5) . .
C10 C9 H9 119.2 . .
C8 C9 H9 119.2 . .
C9 C10 C6 119.5(6) . .
C9 C10 C11 120.9(5) . .
C6 C10 C11 119.5(7) . .
C10 C11 C12B 103.0(7) . .
C10 C11 C12A 109.2(6) . .
C12B C11 C12A 70.6(9) . .
C10 C11 H11A 109.8 . .
C12B C11 H11A 45.3 . .
C12A C11 H11A 109.8 . .
C10 C11 H11B 109.8 . .
C12B C11 H11B 144.3 . .
C12A C11 H11B 109.8 . .
H11A C11 H11B 108.3 . .
C10 C11 H11C 111.2 . .
C12B C11 H11C 111.8 . .
C12A C11 H11C 137.4 . .
H11A C11 H11C 67.8 . .
C10 C11 H11D 111.2 . .
C12B C11 H11D 110.3 . .
H11A C11 H11D 136.4 . .
H11B C11 H11D 70.5 . .
H11C C11 H11D 109.2 . .
C13 C12A C11 99.0(8) . .
C13 C12A H11D 130.4 . .
C13 C12A H12A 112.0 . .
C11 C12A H12A 112.0 . .
H11D C12A H12A 86.9 . .
C13 C12A H12B 112.0 . .
C11 C12A H12B 112.0 . .
H11D C12A H12B 102.6 . .
H12A C12A H12B 109.7 . .
C11 C12B C13 97.0(9) . .
C11 C12B H12C 112.4 . .
C13 C12B H12C 112.4 . .
C11 C12B H12D 112.4 . .
C13 C12B H12D 112.4 . .
H12C C12B H12D 109.9 . .
C14B C13 C14A 136.5(10) . .
C14B C13 N1 112.3(9) . .
C14A C13 N1 110.8(6) . .
C14B C13 C12A 48.6(14) . .
C14A C13 C12A 119.3(8) . .
N1 C13 C12A 109.3(6) . .
C14B C13 C12B 117.5(14) . .
C14A C13 C12B 55.0(8) . .
N1 C13 C12B 104.2(7) . .
C12A C13 C12B 72.4(9) . .
C14B C13 H13A 57.5 . .
C14A C13 H13A 105.4 . .
N1 C13 H13A 105.4 . .
C12A C13 H13A 105.4 . .
C12B C13 H13A 149.1 . .
C14B C13 H13B 109.7 . .
C14A C13 H13B 50.0 . .
N1 C13 H13B 108.1 . .
C12A C13 H13B 142.0 . .
C12B C13 H13B 104.5 . .
H13A C13 H13B 57.6 . .
C13 C14A H14A 109.5 . .
H13B C14A H14A 150.3 . .
C13 C14A H14B 109.5 . .
H13B C14A H14B 94.3 . .
C13 C14A H14C 109.5 . .
H13B C14A H14C 77.4 . .
C13 C14B H14D 109.5 . .
C13 C14B H14E 109.5 . .
H14D C14B H14E 109.5 . .
C13 C14B H14F 109.5 . .
H14D C14B H14F 109.5 . .
H14E C14B H14F 109.5 . .
N2 C15 C16 122.7(3) . .
N2 C15 H15 118.7 . .
C16 C15 H15 118.7 . .
C17 C16 C15 119.3(4) . .
C17 C16 H16 120.4 . .
C15 C16 H16 120.4 . .
C16 C17 C18 120.0(3) . .
C16 C17 H17 120.0 . .
C18 C17 H17 120.0 . .
C19 C18 C17 117.0(3) . .
C19 C18 C20 118.1(3) . .
C17 C18 C20 124.8(3) . .
N2 C19 C18 122.6(3) . .
N2 C19 C19 117.25(15) . 2
C18 C19 C19 120.1(2) . 2
C20 C20 C18 121.8(2) 2 .
C20 C20 H20 119.1 2 .
C18 C20 H20 119.1 . .

loop_
_geom_bond_atom_site_label_1
_geom_bond_atom_site_label_2
_geom_bond_distance
_geom_bond_site_symmetry_2
Co1 O2 2.028(2) 2
Co1 O2 2.028(2) .
Co1 O3 2.073(2) 2
Co1 O3 2.073(2) .
Co1 N2 2.152(2) .
Co1 N2 2.152(2) 2
F1 C8 1.372(7) .
O1 C1 1.244(4) .
O2 C1 1.254(3) .
O3 C4 1.260(4) .
N1 C3 1.327(5) .
N1 C6 1.360(6) .
N1 C13 1.512(5) .
N2 C15 1.314(4) .
N2 C19 1.362(4) .
C1 C2 1.507(4) .
C2 C3 1.385(4) .
C2 C4 1.415(5) .
C3 H3 0.9300 .
C4 C5 1.467(4) .
C5 C7 1.392(7) .
C5 C6 1.428(6) .
C6 C10 1.404(6) .
C7 C8 1.379(6) .
C7 H7 0.9300 .
C8 C9 1.377(10) .
C9 C10 1.339(10) .
C9 H9 0.9300 .
C10 C11 1.514(9) .
C11 C12B 1.60(3) .
C11 C12A 1.702(17) .
C11 H11A 0.9700 .
C11 H11B 0.9700 .
C11 H11C 0.9700 .
C11 H11D 0.9700 .
C12A C13 1.541(13) .
C12A H11D 1.1697 .
C12A H12A 0.9700 .
C12A H12B 0.9700 .
C12B C13 1.690(19) .
C12B H12C 0.9700 .
C12B H12D 0.9700 .
C13 C14B 1.253(17) .
C13 C14A 1.421(11) .
C13 H13A 0.9800 .
C13 H13B 0.9800 .
C14A H13B 1.0902 .
C14A H14A 0.9600 .
C14A H14B 0.9600 .
C14A H14C 0.9600 .
C14B H14D 0.9600 .
C14B H14E 0.9600 .
C14B H14F 0.9600 .
C15 C16 1.408(5) .
C15 H15 0.9300 .
C16 C17 1.351(6) .
C16 H16 0.9300 .
C17 C18 1.409(5) .
C17 H17 0.9300 .
C18 C19 1.403(4) .
C18 C20 1.443(5) .
C19 C19 1.433(6) 2
C20 C20 1.323(8) 2
C20 H20 0.9300 .
O4 C21 1.444(11) .
O4 H4 0.8200 .
C21 H21A 0.9600 .
C21 H21B 0.9600 .
C21 H21C 0.9600 .

loop_
_geom_hbond_atom_site_label_D
_geom_hbond_atom_site_label_H
_geom_hbond_atom_site_label_A
_geom_hbond_distance_DH
_geom_hbond_distance_HA
_geom_hbond_distance_DA
_geom_hbond_angle_DHA
_geom_hbond_site_symmetry_A
O4 H4 O1 0.82 2.30 2.815(6) 121.5 3_576

loop_
_geom_torsion_atom_site_label_1
_geom_torsion_atom_site_label_2
_geom_torsion_atom_site_label_3
_geom_torsion_atom_site_label_4
_geom_torsion
_geom_torsion_site_symmetry_1
_geom_torsion_site_symmetry_4
O2 Co1 O2 C1 -103.1(3) 2 .
O3 Co1 O2 C1 169.9(3) 2 .
O3 Co1 O2 C1 -10.8(3) . .
N2 Co1 O2 C1 47.1(5) . .
N2 Co1 O2 C1 83.6(3) 2 .
O2 Co1 O3 C4 105.6(3) 2 .
O2 Co1 O3 C4 6.1(3) . .
N2 Co1 O3 C4 -162.4(3) . .
N2 Co1 O3 C4 -85.8(3) 2 .
O2 Co1 N2 C15 10.0(3) 2 .
O2 Co1 N2 C15 -140.7(4) . .
O3 Co1 N2 C15 96.7(3) 2 .
O3 Co1 N2 C15 -82.7(3) . .
N2 Co1 N2 C15 -178.3(3) 2 .
O2 Co1 N2 C19 -171.98(18) 2 .
O2 Co1 N2 C19 37.4(4) . .
O3 Co1 N2 C19 -85.20(19) 2 .
O3 Co1 N2 C19 95.36(19) . .
N2 Co1 N2 C19 -0.21(13) 2 .
Co1 O2 C1 O1 -171.3(2) . .
Co1 O2 C1 C2 9.4(4) . .
O1 C1 C2 C3 -0.1(4) . .
O2 C1 C2 C3 179.2(3) . .
O1 C1 C2 C4 -179.5(3) . .
O2 C1 C2 C4 -0.2(4) . .
C6 N1 C3 C2 2.0(6) . .
C13 N1 C3 C2 178.6(4) . .
C4 C2 C3 N1 -0.4(5) . .
C1 C2 C3 N1 -179.9(3) . .
Co1 O3 C4 C2 -1.3(4) . .
Co1 O3 C4 C5 178.0(2) . .
C3 C2 C4 O3 177.0(3) . .
C1 C2 C4 O3 -3.5(5) . .
C3 C2 C4 C5 -2.3(4) . .
C1 C2 C4 C5 177.2(3) . .
O3 C4 C5 C7 4.2(5) . .
C2 C4 C5 C7 -176.4(3) . .
O3 C4 C5 C6 -175.9(3) . .
C2 C4 C5 C6 3.5(5) . .
C3 N1 C6 C10 -179.9(5) . .
C13 N1 C6 C10 3.6(7) . .
C3 N1 C6 C5 -0.7(6) . .
C13 N1 C6 C5 -177.2(4) . .
C7 C5 C6 N1 177.8(4) . .
C4 C5 C6 N1 -2.1(6) . .
C7 C5 C6 C10 -2.9(7) . .
C4 C5 C6 C10 177.2(4) . .
C6 C5 C7 C8 2.8(6) . .
C4 C5 C7 C8 -177.3(4) . .
C5 C7 C8 F1 179.8(4) . .
C5 C7 C8 C9 -2.8(8) . .
F1 C8 C9 C10 -179.7(6) . .
C7 C8 C9 C10 3.0(11) . .
C8 C9 C10 C6 -3.0(11) . .
C8 C9 C10 C11 178.9(7) . .
N1 C6 C10 C9 -177.8(6) . .
C5 C6 C10 C9 2.9(9) . .
N1 C6 C10 C11 0.4(10) . .
C5 C6 C10 C11 -178.9(6) . .
C9 C10 C11 C12B 135.1(9) . .
C6 C10 C11 C12B -43.0(12) . .
C9 C10 C11 C12A -151.2(8) . .
C6 C10 C11 C12A 30.6(11) . .
C10 C11 C12A C13 -61.7(10) . .
C12B C11 C12A C13 35.8(7) . .
C10 C11 C12B C13 74.0(9) . .
C12A C11 C12B C13 -32.0(6) . .
C3 N1 C13 C14B 89.0(18) . .
C6 N1 C13 C14B -94.5(19) . .
C3 N1 C13 C14A -85.3(9) . .
C6 N1 C13 C14A 91.2(9) . .
C3 N1 C13 C12A 141.1(7) . .
C6 N1 C13 C12A -42.3(9) . .
C3 N1 C13 C12B -142.9(10) . .
C6 N1 C13 C12B 33.7(11) . .
C11 C12A C13 C14B 169.1(17) . .
C11 C12A C13 C14A -63.0(11) . .
C11 C12A C13 N1 66.0(8) . .
C11 C12A C13 C12B -33.3(9) . .
C11 C12B C13 C14B 54.2(15) . .
C11 C12B C13 C14A -176.4(11) . .
C11 C12B C13 N1 -70.7(8) . .
C11 C12B C13 C12A 35.4(7) . .
C19 N2 C15 C16 1.5(5) . .
Co1 N2 C15 C16 179.5(3) . .
N2 C15 C16 C17 -0.2(7) . .
C15 C16 C17 C18 -2.0(7) . .
C16 C17 C18 C19 2.7(6) . .
C16 C17 C18 C20 -179.6(4) . .
C15 N2 C19 C18 -0.7(4) . .
Co1 N2 C19 C18 -179.0(2) . .
C15 N2 C19 C19 178.8(3) . 2
Co1 N2 C19 C19 0.6(4) . 2
C17 C18 C19 N2 -1.3(5) . .
C20 C18 C19 N2 -179.2(3) . .
C17 C18 C19 C19 179.1(3) . 2
C20 C18 C19 C19 1.2(5) . 2
C19 C18 C20 C20 -0.4(6) . 2
C17 C18 C20 C20 -178.1(5) . 2
